data_4508042
loop_
_publ_author_name
'Thakuria, Ranjit'
'Nangia, Ashwini'

_publ_section_title
;
 Olanzapinium Salts, Isostructural Solvates, and Their Physicochemical
 Properties
;
_journal_issue 8
_journal_name_full 'Crystal Growth &amp; Design'
_journal_page_first 3672
_journal_paper_doi 10.1021/cg400692x
_journal_volume 13
_journal_year 2013
_chemical_formula_moiety 'C17 H21 N4 S, C7 H6 N O2, O'
_chemical_formula_sum 'C24 H27 N5 O3 S'
_chemical_formula_weight 465.57
_chemical_name_systematic
; 
 Olanzapinium p-aminobenzoate hemihydrate 
;
_space_group_IT_number 14
_symmetry_cell_setting monoclinic
_symmetry_space_group_name_Hall '-P 2ybc'
_symmetry_space_group_name_H-M 'P 1 21/c 1'
_atom_sites_solution_hydrogens geom
_atom_sites_solution_primary direct
_atom_sites_solution_secondary difmap
_audit_creation_method SHELXL-97
_cell_angle_alpha 90.00
_cell_angle_beta 91.0660(10)
_cell_angle_gamma 90.00
_cell_formula_units_Z 4
_cell_length_a 12.5118(10)
_cell_length_b 9.6552(8)
_cell_length_c 19.3403(16)
_cell_measurement_reflns_used 5843
_cell_measurement_temperature 100(2)
_cell_measurement_theta_max 26.00
_cell_measurement_theta_min 2.64
_cell_volume 2336.0(3)
_computing_cell_refinement 'Bruker SMART'
_computing_data_collection 'Bruker SMART'
_computing_data_reduction 'Bruker SAINT'
_computing_molecular_graphics 'Bruker SHELXTL'
_computing_publication_material 'Bruker SHELXTL'
_computing_structure_refinement 'SHELXL-97 (Sheldrick, 1997)'
_computing_structure_solution 'SHELXS-97 (Sheldrick, 1990)'
_diffrn_ambient_temperature 100(2)
_diffrn_measured_fraction_theta_full 0.999
_diffrn_measured_fraction_theta_max 0.999
_diffrn_measurement_device_type 'CCD area detector'
_diffrn_measurement_method 'phi and omega scans'
_diffrn_radiation_monochromator graphite
_diffrn_radiation_source 'fine-focus sealed tube'
_diffrn_radiation_type MoK\a
_diffrn_radiation_wavelength 0.71073
_diffrn_reflns_av_R_equivalents 0.0404
_diffrn_reflns_av_sigmaI/netI 0.0309
_diffrn_reflns_limit_h_max 15
_diffrn_reflns_limit_h_min -15
_diffrn_reflns_limit_k_max 11
_diffrn_reflns_limit_k_min -11
_diffrn_reflns_limit_l_max 23
_diffrn_reflns_limit_l_min -23
_diffrn_reflns_number 23586
_diffrn_reflns_theta_full 26.01
_diffrn_reflns_theta_max 26.01
_diffrn_reflns_theta_min 1.63
_exptl_absorpt_coefficient_mu 0.175
_exptl_absorpt_correction_T_max 0.979
_exptl_absorpt_correction_T_min 0.947
_exptl_absorpt_correction_type multi-scan
_exptl_absorpt_process_details 'Bruker AXS SADABS program'
_exptl_crystal_colour yellow
_exptl_crystal_density_diffrn 1.324
_exptl_crystal_density_method 'not measured'
_exptl_crystal_description plate
_exptl_crystal_F_000 984
_exptl_crystal_size_max 0.35
_exptl_crystal_size_mid 0.26
_exptl_crystal_size_min 0.12
_refine_diff_density_max 0.468
_refine_diff_density_min -0.901
_refine_diff_density_rms 0.076
_refine_ls_extinction_method none
_refine_ls_goodness_of_fit_ref 1.124
_refine_ls_hydrogen_treatment mixed
_refine_ls_matrix_type full
_refine_ls_number_parameters 316
_refine_ls_number_reflns 4589
_refine_ls_number_restraints 0
_refine_ls_restrained_S_all 1.124
_refine_ls_R_factor_all 0.0672
_refine_ls_R_factor_gt 0.0605
_refine_ls_shift/su_max 0.000
_refine_ls_shift/su_mean 0.000
_refine_ls_structure_factor_coef Fsqd
_refine_ls_weighting_details 'calc w=1/[\s^2^(Fo^2^)+(0.0742P)^2^+2.9678P] where P=(Fo^2^+2Fc^2^)/3'
_refine_ls_weighting_scheme calc
_refine_ls_wR_factor_gt 0.1540
_refine_ls_wR_factor_ref 0.1587
_reflns_number_gt 4120
_reflns_number_total 4589
_reflns_threshold_expression >2sigma(I)
_cod_data_source_file cg400692x_si_003.cif
_cod_data_source_block Olanzapinium_p-aminobenzoate_hemihydrate
_cod_depositor_comments
;
The following automatic conversions were performed:

'_symmetry_cell_setting' value 'Monoclinic' changed to 'monoclinic'
according to /home/saulius/struct/CIF-dictionaries/cif_core.dic
dictionary named 'cif_core.dic' version 2.4.2 from 2011-04-26.

Automatic conversion script
Id: cif_fix_values 1891 2012-01-12 08:04:46Z andrius 
;
_cod_original_sg_symbol_Hall '-P 2ybc '
_cod_original_sg_symbol_H-M 'P2(1)/c  '
_cod_database_code 4508042

loop_
_symmetry_equiv_pos_as_xyz
'x, y, z'
'-x, y+1/2, -z+1/2'
'-x, -y, -z'
'x, -y-1/2, z-1/2'

loop_
_atom_site_label
_atom_site_type_symbol
_atom_site_fract_x
_atom_site_fract_y
_atom_site_fract_z
_atom_site_U_iso_or_equiv
_atom_site_adp_type
_atom_site_occupancy
_atom_site_symmetry_multiplicity
_atom_site_calc_flag
_atom_site_refinement_flags
C2 C -0.00596(19) 0.1751(2) 0.16037(12) 0.0155(5) Uani 1 1 d .
C3 C -0.09261(19) 0.2638(2) 0.17221(12) 0.0157(5) Uani 1 1 d .
C5 C -0.14546(19) 0.3079(2) 0.05670(12) 0.0162(5) Uani 1 1 d .
C6 C -0.07781(19) 0.2305(3) 0.01807(12) 0.0168(5) Uani 1 1 d .
C7 C 0.0334(2) 0.2050(2) 0.04118(12) 0.0170(5) Uani 1 1 d .
C8 C -0.1296(2) 0.1766(2) -0.04334(12) 0.0187(5) Uani 1 1 d .
H8 H -0.0942 0.1199 -0.0759 0.022 Uiso 1 1 calc R
C9 C -0.2338(2) 0.2141(3) -0.05037(12) 0.0194(5) Uani 1 1 d .
C10 C -0.3130(2) 0.1746(3) -0.10618(13) 0.0257(6) Uani 1 1 d .
H10A H -0.2823 0.1023 -0.1353 0.039 Uiso 1 1 calc R
H10B H -0.3301 0.2560 -0.1346 0.039 Uiso 1 1 calc R
H10C H -0.3784 0.1397 -0.0851 0.039 Uiso 1 1 calc R
C11 C 0.01977(19) 0.0776(2) 0.21139(12) 0.0166(5) Uani 1 1 d .
H11 H 0.0779 0.0162 0.2043 0.020 Uiso 1 1 calc R
C12 C -0.0370(2) 0.0678(3) 0.27214(12) 0.0196(5) Uani 1 1 d .
H12 H -0.0190 -0.0010 0.3055 0.024 Uiso 1 1 calc R
C13 C -0.1203(2) 0.1591(3) 0.28385(12) 0.0192(5) Uani 1 1 d .
H13 H -0.1582 0.1553 0.3259 0.023 Uiso 1 1 calc R
C14 C -0.14771(19) 0.2562(3) 0.23364(12) 0.0176(5) Uani 1 1 d .
H14 H -0.2051 0.3184 0.2415 0.021 Uiso 1 1 calc R
C15 C 0.1044(2) 0.2784(3) -0.07262(13) 0.0213(5) Uani 1 1 d .
H15A H 0.1479 0.3630 -0.0651 0.026 Uiso 1 1 calc R
H15B H 0.0299 0.3072 -0.0830 0.026 Uiso 1 1 calc R
C16 C 0.1476(2) 0.1972(3) -0.13308(13) 0.0230(6) Uani 1 1 d .
H16A H 0.1007 0.1167 -0.1428 0.028 Uiso 1 1 calc R
H16B H 0.1479 0.2567 -0.1748 0.028 Uiso 1 1 calc R
C17 C 0.2618(2) 0.0673(3) -0.05140(12) 0.0213(5) Uani 1 1 d .
H17A H 0.3366 0.0408 -0.0403 0.026 Uiso 1 1 calc R
H17B H 0.2194 -0.0187 -0.0572 0.026 Uiso 1 1 calc R
C18 C 0.21757(19) 0.1515(3) 0.00734(13) 0.0191(5) Uani 1 1 d .
H18A H 0.2186 0.0958 0.0503 0.023 Uiso 1 1 calc R
H18B H 0.2623 0.2349 0.0152 0.023 Uiso 1 1 calc R
C19 C 0.2999(2) 0.0625(3) -0.17455(14) 0.0299(6) Uani 1 1 d .
H19A H 0.3743 0.0370 -0.1642 0.045 Uiso 1 1 calc R
H19B H 0.2963 0.1156 -0.2177 0.045 Uiso 1 1 calc R
H19C H 0.2565 -0.0215 -0.1795 0.045 Uiso 1 1 calc R
C20 C 0.53351(19) 0.4497(3) 0.15110(12) 0.0179(5) Uani 1 1 d .
C21 C 0.4348(2) 0.4678(3) 0.11783(13) 0.0200(5) Uani 1 1 d .
H21 H 0.4251 0.5432 0.0868 0.024 Uiso 1 1 calc R
C22 C 0.3509(2) 0.3782(3) 0.12914(13) 0.0199(5) Uani 1 1 d .
H22 H 0.2839 0.3941 0.1066 0.024 Uiso 1 1 calc R
C23 C 0.3632(2) 0.2639(3) 0.17349(12) 0.0197(5) Uani 1 1 d .
C24 C 0.4636(2) 0.2440(3) 0.20553(14) 0.0228(5) Uani 1 1 d .
H24 H 0.4749 0.1661 0.2348 0.027 Uiso 1 1 calc R
C25 C 0.5456(2) 0.3358(3) 0.19513(13) 0.0218(5) Uani 1 1 d .
H25 H 0.6122 0.3215 0.2184 0.026 Uiso 1 1 calc R
C26 C 0.62203(19) 0.5516(3) 0.14206(12) 0.0188(5) Uani 1 1 d .
H3A H 0.315(3) 0.235(4) -0.1126(18) 0.046(10) Uiso 1 1 d .
H4A H -0.169(3) 0.418(4) 0.1358(16) 0.029(8) Uiso 1 1 d .
H5A H 0.226(3) 0.188(3) 0.1705(16) 0.020(8) Uiso 1 1 d .
H5B H 0.285(2) 0.122(3) 0.2215(17) 0.027(8) Uiso 1 1 d .
N1 N 0.06485(16) 0.1850(2) 0.10447(10) 0.0171(4) Uani 1 1 d .
N2 N 0.10774(17) 0.1928(2) -0.01014(10) 0.0192(5) Uani 1 1 d .
N3 N 0.25819(18) 0.1481(2) -0.11733(11) 0.0207(5) Uani 1 1 d .
N4 N -0.12224(17) 0.3653(2) 0.12147(10) 0.0176(4) Uani 1 1 d .
N5 N 0.2810(2) 0.1749(3) 0.18577(13) 0.0251(5) Uani 1 1 d .
O1 O 0.60407(15) 0.65392(19) 0.10205(10) 0.0265(4) Uani 1 1 d .
O2 O 0.70818(13) 0.53445(18) 0.17514(9) 0.0209(4) Uani 1 1 d .
O3 O 0.4902(3) 0.1911(5) 0.0063(2) 0.1032(13) Uani 1 1 d .
S1 S -0.27206(5) 0.31713(6) 0.01891(3) 0.01974(18) Uani 1 1 d .

loop_
_atom_site_aniso_label
_atom_site_aniso_U_11
_atom_site_aniso_U_22
_atom_site_aniso_U_33
_atom_site_aniso_U_23
_atom_site_aniso_U_13
_atom_site_aniso_U_12
C2 0.0164(11) 0.0155(12) 0.0146(11) -0.0016(9) -0.0025(9) -0.0028(9)
C3 0.0189(12) 0.0116(11) 0.0163(11) -0.0014(9) -0.0053(9) -0.0023(9)
C5 0.0205(12) 0.0123(11) 0.0155(11) 0.0027(9) -0.0037(9) -0.0002(9)
C6 0.0210(12) 0.0162(12) 0.0133(11) 0.0021(9) -0.0005(9) -0.0022(10)
C7 0.0214(12) 0.0115(11) 0.0183(12) 0.0001(9) 0.0011(9) -0.0022(9)
C8 0.0272(13) 0.0138(12) 0.0151(11) 0.0016(9) 0.0017(10) 0.0012(10)
C9 0.0266(13) 0.0158(12) 0.0157(12) 0.0014(9) -0.0018(10) 0.0007(10)
C10 0.0277(14) 0.0296(15) 0.0195(13) -0.0032(11) -0.0066(11) 0.0012(11)
C11 0.0171(12) 0.0154(12) 0.0171(11) -0.0013(9) -0.0026(9) 0.0005(9)
C12 0.0234(12) 0.0176(13) 0.0177(12) 0.0023(9) -0.0035(10) -0.0006(10)
C13 0.0197(12) 0.0220(13) 0.0158(12) -0.0005(9) -0.0003(9) -0.0016(10)
C14 0.0162(12) 0.0170(12) 0.0194(12) -0.0036(9) -0.0028(9) -0.0011(9)
C15 0.0233(13) 0.0212(13) 0.0193(12) 0.0065(10) 0.0007(10) -0.0020(10)
C16 0.0274(14) 0.0253(14) 0.0165(12) 0.0023(10) 0.0013(10) -0.0087(11)
C17 0.0285(14) 0.0176(13) 0.0178(12) 0.0015(10) 0.0040(10) -0.0029(10)
C18 0.0204(12) 0.0190(13) 0.0179(12) -0.0001(9) 0.0001(10) 0.0000(10)
C19 0.0407(16) 0.0285(15) 0.0210(13) -0.0035(11) 0.0111(12) -0.0070(12)
C20 0.0180(12) 0.0170(12) 0.0187(12) -0.0037(9) 0.0036(9) -0.0008(9)
C21 0.0236(13) 0.0171(12) 0.0194(12) -0.0013(10) 0.0010(10) 0.0005(10)
C22 0.0172(12) 0.0231(13) 0.0193(12) -0.0033(10) -0.0040(9) 0.0004(10)
C23 0.0195(12) 0.0218(13) 0.0179(12) -0.0046(10) 0.0042(10) -0.0031(10)
C24 0.0208(13) 0.0233(13) 0.0242(13) 0.0053(11) 0.0021(10) 0.0003(10)
C25 0.0162(12) 0.0251(14) 0.0241(13) 0.0035(11) -0.0008(10) 0.0015(10)
C26 0.0202(12) 0.0172(12) 0.0192(12) -0.0042(10) 0.0027(10) 0.0001(10)
N1 0.0196(10) 0.0149(10) 0.0166(10) 0.0000(8) 0.0000(8) -0.0007(8)
N2 0.0213(11) 0.0206(11) 0.0157(10) 0.0040(8) 0.0017(8) 0.0006(8)
N3 0.0268(11) 0.0202(11) 0.0152(10) 0.0010(8) 0.0053(8) -0.0048(9)
N4 0.0230(11) 0.0140(10) 0.0157(10) -0.0018(8) -0.0021(8) 0.0036(9)
N5 0.0189(12) 0.0322(14) 0.0239(12) 0.0058(10) -0.0041(10) -0.0068(10)
O1 0.0261(10) 0.0221(10) 0.0311(10) 0.0065(8) -0.0043(8) -0.0071(8)
O2 0.0163(9) 0.0210(9) 0.0254(9) -0.0025(7) 0.0015(7) -0.0003(7)
O3 0.092(3) 0.107(3) 0.110(3) -0.011(3) 0.001(2) 0.003(2)
S1 0.0224(3) 0.0198(3) 0.0168(3) -0.0018(2) -0.0046(2) 0.0046(2)

loop_
_atom_type_symbol
_atom_type_description
_atom_type_scat_dispersion_real
_atom_type_scat_dispersion_imag
_atom_type_scat_source
C C 0.0033 0.0016 'International Tables Vol C Tables 4.2.6.8 and 6.1.1.4'
H H 0.0000 0.0000 'International Tables Vol C Tables 4.2.6.8 and 6.1.1.4'
N N 0.0061 0.0033 'International Tables Vol C Tables 4.2.6.8 and 6.1.1.4'
O O 0.0106 0.0060 'International Tables Vol C Tables 4.2.6.8 and 6.1.1.4'
S S 0.1246 0.1234 'International Tables Vol C Tables 4.2.6.8 and 6.1.1.4'

loop_
_geom_angle_atom_site_label_1
_geom_angle_atom_site_label_2
_geom_angle_atom_site_label_3
_geom_angle
C11 C2 C3 117.7(2)
C11 C2 N1 116.5(2)
C3 C2 N1 125.5(2)
C14 C3 C2 120.3(2)
C14 C3 N4 119.8(2)
C2 C3 N4 119.8(2)
C6 C5 N4 126.1(2)
C6 C5 S1 111.63(18)
N4 C5 S1 122.10(18)
C5 C6 C8 112.1(2)
C5 C6 C7 121.2(2)
C8 C6 C7 126.7(2)
N1 C7 N2 118.1(2)
N1 C7 C6 125.5(2)
N2 C7 C6 116.2(2)
C9 C8 C6 113.7(2)
C9 C8 H8 123.1
C6 C8 H8 123.1
C8 C9 C10 128.6(2)
C8 C9 S1 110.65(18)
C10 C9 S1 120.69(19)
C9 C10 H10A 109.5
C9 C10 H10B 109.5
H10A C10 H10B 109.5
C9 C10 H10C 109.5
H10A C10 H10C 109.5
H10B C10 H10C 109.5
C12 C11 C2 121.9(2)
C12 C11 H11 119.0
C2 C11 H11 119.0
C13 C12 C11 119.5(2)
C13 C12 H12 120.2
C11 C12 H12 120.2
C12 C13 C14 119.5(2)
C12 C13 H13 120.3
C14 C13 H13 120.3
C3 C14 C13 121.0(2)
C3 C14 H14 119.5
C13 C14 H14 119.5
N2 C15 C16 109.8(2)
N2 C15 H15A 109.7
C16 C15 H15A 109.7
N2 C15 H15B 109.7
C16 C15 H15B 109.7
H15A C15 H15B 108.2
N3 C16 C15 110.5(2)
N3 C16 H16A 109.5
C15 C16 H16A 109.5
N3 C16 H16B 109.5
C15 C16 H16B 109.5
H16A C16 H16B 108.1
N3 C17 C18 110.8(2)
N3 C17 H17A 109.5
C18 C17 H17A 109.5
N3 C17 H17B 109.5
C18 C17 H17B 109.5
H17A C17 H17B 108.1
N2 C18 C17 109.2(2)
N2 C18 H18A 109.9
C17 C18 H18A 109.9
N2 C18 H18B 109.9
C17 C18 H18B 109.9
H18A C18 H18B 108.3
N3 C19 H19A 109.5
N3 C19 H19B 109.5
H19A C19 H19B 109.5
N3 C19 H19C 109.5
H19A C19 H19C 109.5
H19B C19 H19C 109.5
C21 C20 C25 117.8(2)
C21 C20 C26 121.1(2)
C25 C20 C26 121.1(2)
C22 C21 C20 121.2(2)
C22 C21 H21 119.4
C20 C21 H21 119.4
C21 C22 C23 120.9(2)
C21 C22 H22 119.5
C23 C22 H22 119.5
N5 C23 C24 120.5(2)
N5 C23 C22 121.8(2)
C24 C23 C22 117.7(2)
C25 C24 C23 120.8(2)
C25 C24 H24 119.6
C23 C24 H24 119.6
C24 C25 C20 121.6(2)
C24 C25 H25 119.2
C20 C25 H25 119.2
O2 C26 O1 123.6(2)
O2 C26 C20 119.0(2)
O1 C26 C20 117.4(2)
C7 N1 C2 123.3(2)
C7 N2 C15 122.5(2)
C7 N2 C18 120.0(2)
C15 N2 C18 110.87(19)
C19 N3 C16 111.3(2)
C19 N3 C17 109.9(2)
C16 N3 C17 110.71(19)
C19 N3 H3A 104.6(18)
C16 N3 H3A 111.7(19)
C17 N3 H3A 108.5(18)
C5 N4 C3 113.04(19)
C5 N4 H4A 114(2)
C3 N4 H4A 112(2)
C23 N5 H5A 120(2)
C23 N5 H5B 118(2)
H5A N5 H5B 117(3)
C5 S1 C9 91.88(12)

loop_
_geom_bond_atom_site_label_1
_geom_bond_atom_site_label_2
_geom_bond_distance
C2 C11 1.397(3)
C2 C3 1.404(3)
C2 N1 1.414(3)
C3 C14 1.387(3)
C3 N4 1.430(3)
C5 C6 1.363(3)
C5 N4 1.395(3)
C5 S1 1.734(2)
C6 C8 1.440(3)
C6 C7 1.474(3)
C7 N1 1.293(3)
C7 N2 1.378(3)
C8 C9 1.357(4)
C8 H8 0.9500
C9 C10 1.501(3)
C9 S1 1.743(3)
C10 H10A 0.9800
C10 H10B 0.9800
C10 H10C 0.9800
C11 C12 1.388(3)
C11 H11 0.9500
C12 C13 1.386(4)
C12 H12 0.9500
C13 C14 1.388(3)
C13 H13 0.9500
C14 H14 0.9500
C15 N2 1.464(3)
C15 C16 1.516(4)
C15 H15A 0.9900
C15 H15B 0.9900
C16 N3 1.488(3)
C16 H16A 0.9900
C16 H16B 0.9900
C17 N3 1.495(3)
C17 C18 1.511(3)
C17 H17A 0.9900
C17 H17B 0.9900
C18 N2 1.464(3)
C18 H18A 0.9900
C18 H18B 0.9900
C19 N3 1.483(3)
C19 H19A 0.9800
C19 H19B 0.9800
C19 H19C 0.9800
C20 C21 1.393(3)
C20 C25 1.397(4)
C20 C26 1.494(3)
C21 C22 1.381(4)
C21 H21 0.9500
C22 C23 1.404(4)
C22 H22 0.9500
C23 N5 1.365(3)
C23 C24 1.403(4)
C24 C25 1.374(4)
C24 H24 0.9500
C25 H25 0.9500
C26 O2 1.254(3)
C26 O1 1.273(3)
N3 H3A 1.11(4)
N4 H4A 0.83(3)
N5 H5A 0.75(3)
N5 H5B 0.86(3)
